data_4123976
loop_
_publ_author_name
'Wang, C.'
'Li, Y.-Q.'
'Bu Xianhui'
'Feng, P.-Y.'
'Zheng, N.-F.'
'Zivkovic, O.'
'Yang, C.-S.'

_publ_section_title
;
 Three-dimensional superlattices built from (M4 In16 S33)(10-) (M = Mn,
 Co, Zn, Cd) supertetrahedral clusters
;
_journal_name_full 'Journal of the American Chemical Society'
_journal_page_first 11506
_journal_page_last 11507
_journal_volume 123
_journal_year 2001
_chemical_formula_sum 'Co4 In16 S33'
_chemical_name_systematic '(Co4 In16 S33) ((C5 H9 N H)2 (C H2)3)'
_space_group_IT_number 122
_symmetry_space_group_name_Hall 'I -4 2bw'
_symmetry_space_group_name_H-M 'I -4 2 d'
_cell_angle_alpha 90
_cell_angle_beta 90
_cell_angle_gamma 90
_cell_formula_units_Z 8
_cell_length_a 41.698
_cell_length_b 41.698
_cell_length_c 16.673
_cell_volume 28989.732
_citation_journal_id_ASTM JACSAT
_cod_data_source_file Wang_JACSAT_2001_1107.cif
_cod_data_source_block Co4In16S33
_cod_original_cell_volume 28989.73
_cod_database_code 4123976

loop_
_symmetry_equiv_pos_as_xyz
x,y,z
y,-x,-z
-x,-y,z
-y,x,-z
x,-y+1/2,-z+1/4
-y+1/2,-x,z+3/4
-x,y+1/2,-z+1/4
y+1/2,x,z+3/4
x+1/2,y+1/2,z+1/2
y+1/2,-x+1/2,-z+1/2
-x+1/2,-y+1/2,z+1/2
-y+1/2,x+1/2,-z+1/2
x+1/2,-y+1,-z+3/4
-y+1,-x+1/2,z+5/4
-x+1/2,y+1,-z+3/4
y+1,x+1/2,z+5/4

loop_
_atom_site_label
_atom_site_type_symbol
_atom_site_fract_x
_atom_site_fract_y
_atom_site_fract_z
_atom_site_occupancy
_atom_site_U_iso_or_equiv
S13 S-2 0.554 0.3359 0.2168 1 0.0
S18 S-2 0.5582 0.25 0.125 1 0.0
Co2 Co+2 0.5905 0.2672 0.0185 1 0.0
S2 S-2 0.4927 0.2402 0.4993 1 0.0
S14 S-2 0.561 0.2857 -0.0912 1 0.0
S5 S-2 0.5586 0.3744 -0.0037 1 0.0
In8 In+3 0.6558 0.3786 0.2582 1 0.0
Co1 Co+2 0.5254 0.2923 0.1685 1 0.0
S17 S-2 0.4919 0.1885 0.1817 1 0.0
In5 In+3 0.5252 0.2579 0.3871 1 0.0
S16 S-2 0.492 0.2784 0.2742 1 0.0
S1 S-2 0.4222 0.25 0.125 1 0.0
S10 S-2 0.6248 0.3612 0.3738 1 0.0
In7 In+3 0.4585 0.1964 0.4446 1 0.0
S9 S-2 0.6834 0.4253 0.3092 1 0.0
In3 In+3 0.5892 0.3542 0.1062 1 0.0
In6 In+3 0.6588 0.2916 0.1728 1 0.0
S8 S-2 0.4932 0.3487 0.844 1 0.0
S12 S-2 0.6242 0.2282 -0.034 1 0.0
S7 S-2 0.6241 0.3983 0.1455 1 0.0
S15 S-2 0.6232 0.3091 0.0588 1 0.0
In2 In+3 0.5914 0.318 0.3278 1 0.0
S11 S-2 0.4234 0.2176 0.3422 1 0.0
In1 In+3 0.4575 0.233 0.2305 1 0.0
S6 S-2 0.6937 0.25 0.125 1 0.0
S3 S-2 0.5577 0.3016 0.437 1 0.0
S4 S-2 0.692 0.3367 0.211 1 0.0
In4 In+3 0.5254 0.3298 -0.0465 1 0.0
